data_2235391
loop_
_publ_author_name
'Yu, Chua-Hua'

_publ_section_title
;
 Benzene-1,2-dicarboxylic acid--pyridinium-2-olate (1/1)
;
_journal_coeditor_code CV5304
_journal_issue 7
_journal_name_full 'Acta Crystallographica Section E'
_journal_page_first o1989
_journal_paper_doi 10.1107/S1600536812023914
_journal_volume 68
_journal_year 2012
_chemical_formula_iupac 'C5 H5 N O, C8 H6 O4'
_chemical_formula_moiety 'C5 H5 N O, C8 H6 O4'
_chemical_formula_sum 'C13 H11 N O5'
_chemical_formula_weight 261.23
_chemical_name_systematic
;
Benzene-1,2-dicarboxylic acid--pyridinium-2-olate (1/1)
;
_space_group_IT_number 2
_symmetry_cell_setting triclinic
_symmetry_space_group_name_Hall '-P 1'
_symmetry_space_group_name_H-M 'P -1'
_atom_sites_solution_hydrogens geom
_atom_sites_solution_primary direct
_atom_sites_solution_secondary difmap
_audit_creation_method SHELXL-97
_cell_angle_alpha 84.42(3)
_cell_angle_beta 84.29(3)
_cell_angle_gamma 70.30(3)
_cell_formula_units_Z 2
_cell_length_a 7.4529(15)
_cell_length_b 7.7925(16)
_cell_length_c 11.489(2)
_cell_measurement_reflns_used 2864
_cell_measurement_temperature 293(2)
_cell_measurement_theta_max 27.47
_cell_measurement_theta_min 3.20
_cell_volume 623.6(2)
_computing_cell_refinement 'CrystalClear (Rigaku, 2005)'
_computing_data_collection 'CrystalClear (Rigaku, 2005)'
_computing_data_reduction 'CrystalClear (Rigaku, 2005)'
_computing_molecular_graphics 'DIAMOND (Brandenburg & Putz, 2005)'
_computing_publication_material 'SHELXL-97 (Sheldrick, 2008)'
_computing_structure_refinement 'SHELXL-97 (Sheldrick, 2008)'
_computing_structure_solution 'SHELXS-97 (Sheldrick, 2008)'
_diffrn_ambient_temperature 293(2)
_diffrn_measured_fraction_theta_full 0.998
_diffrn_measured_fraction_theta_max 0.998
_diffrn_measurement_device_type 'Rigaku, SCXmini'
_diffrn_measurement_method '\w scans'
_diffrn_radiation_monochromator graphite
_diffrn_radiation_source 'fine-focus sealed tube'
_diffrn_radiation_type MoK\a
_diffrn_radiation_wavelength 0.71073
_diffrn_reflns_av_R_equivalents 0.0335
_diffrn_reflns_av_sigmaI/netI 0.0455
_diffrn_reflns_limit_h_max 9
_diffrn_reflns_limit_h_min -9
_diffrn_reflns_limit_k_max 10
_diffrn_reflns_limit_k_min -10
_diffrn_reflns_limit_l_max 14
_diffrn_reflns_limit_l_min -14
_diffrn_reflns_number 6555
_diffrn_reflns_theta_full 27.47
_diffrn_reflns_theta_max 27.47
_diffrn_reflns_theta_min 3.20
_diffrn_standards_decay_% 0
_diffrn_standards_interval_count 180
_diffrn_standards_interval_time 9
_diffrn_standards_number 3
_exptl_absorpt_coefficient_mu 0.109
_exptl_absorpt_correction_T_max 0.970
_exptl_absorpt_correction_T_min 0.964
_exptl_absorpt_correction_type multi-scan
_exptl_absorpt_process_details 'CrystalClear (Rigaku, 2005)'
_exptl_crystal_colour colourless
_exptl_crystal_density_diffrn 1.391
_exptl_crystal_density_method 'not measured'
_exptl_crystal_description block
_exptl_crystal_F_000 272
_exptl_crystal_size_max 0.34
_exptl_crystal_size_mid 0.30
_exptl_crystal_size_min 0.28
_refine_diff_density_max 0.198
_refine_diff_density_min -0.209
_refine_ls_extinction_method none
_refine_ls_goodness_of_fit_ref 1.060
_refine_ls_hydrogen_treatment mixed
_refine_ls_matrix_type full
_refine_ls_number_parameters 184
_refine_ls_number_reflns 2864
_refine_ls_number_restraints 6
_refine_ls_restrained_S_all 1.059
_refine_ls_R_factor_all 0.0977
_refine_ls_R_factor_gt 0.0544
_refine_ls_shift/su_max 0.000
_refine_ls_shift/su_mean 0.000
_refine_ls_structure_factor_coef Fsqd
_refine_ls_weighting_details 'calc w=1/[\s^2^(Fo^2^)+(0.0891P)^2^] where P=(Fo^2^+2Fc^2^)/3'
_refine_ls_weighting_scheme calc
_refine_ls_wR_factor_gt 0.1414
_refine_ls_wR_factor_ref 0.1736
_reflns_number_gt 1687
_reflns_number_total 2864
_reflns_threshold_expression >2sigma(I)
_cod_data_source_file cv5304.cif
_cod_data_source_block I
_cod_database_code 2235391
_cod_database_fobs_code 2235391

loop_
_symmetry_equiv_pos_as_xyz
'x, y, z'
'-x, -y, -z'

loop_
_atom_site_type_symbol
_atom_site_label
_atom_site_fract_x
_atom_site_fract_y
_atom_site_fract_z
_atom_site_U_iso_or_equiv
_atom_site_adp_type
_atom_site_calc_flag
_atom_site_refinement_flags
_atom_site_occupancy
_atom_site_symmetry_multiplicity
C C1 0.3559(3) 0.3156(3) 0.68465(17) 0.0443(5) Uani d . 1 1
C C2 0.5446(3) 0.2808(3) 0.6408(2) 0.0567(6) Uani d . 1 1
H H2 0.5713 0.3150 0.5629 0.068 Uiso calc R 1 1
C C3 0.6907(3) 0.1969(3) 0.7113(2) 0.0662(7) Uani d . 1 1
H H3 0.8165 0.1738 0.6811 0.079 Uiso calc R 1 1
C C4 0.6532(3) 0.1465(3) 0.8262(2) 0.0633(6) Uani d . 1 1
H H4 0.7537 0.0872 0.8732 0.076 Uiso calc R 1 1
C C5 0.4692(3) 0.1827(3) 0.87225(18) 0.0532(6) Uani d . 1 1
H H5 0.4452 0.1500 0.9508 0.064 Uiso calc R 1 1
C C6 0.3168(3) 0.2685(3) 0.80241(17) 0.0433(5) Uani d . 1 1
C C7 0.1172(3) 0.3228(3) 0.85256(18) 0.0508(5) Uani d . 1 1
C C8 0.2024(3) 0.3968(3) 0.60303(16) 0.0456(5) Uani d . 1 1
C C9 0.3260(3) 0.6814(3) 0.87731(18) 0.0491(5) Uani d . 1 1
C C10 0.2091(3) 0.8029(3) 0.7956(2) 0.0623(6) Uani d . 1 1
H H10 0.0770 0.8389 0.8093 0.075 Uiso calc R 1 1
C C11 0.2866(4) 0.8680(3) 0.6973(2) 0.0665(7) Uani d . 1 1
H H11 0.2069 0.9480 0.6440 0.080 Uiso calc R 1 1
C C12 0.4816(4) 0.8177(3) 0.6746(2) 0.0632(6) Uani d . 1 1
H H12 0.5342 0.8633 0.6068 0.076 Uiso calc R 1 1
C C13 0.5943(3) 0.7015(3) 0.7522(2) 0.0611(6) Uani d . 1 1
H H13 0.7264 0.6659 0.7385 0.073 Uiso calc R 1 1
H H3A 0.063(5) 0.612(8) 0.532(5) 0.11(2) Uiso d PD 0.50 1
H H3A' 0.038(5) 0.352(5) 0.521(3) 0.11(2) Uiso d PD 0.50 1
H H1B -0.026(3) 0.294(4) 0.983(2) 0.092(10) Uiso d D 1 1
N N1 0.5161(3) 0.6359(2) 0.85064(15) 0.0547(5) Uani d . 1 1
H H1A 0.5917 0.5613 0.8987 0.066 Uiso calc R 1 1
O O1 0.0910(3) 0.2509(2) 0.95711(14) 0.0729(5) Uani d D 1 1
O O2 -0.0108(2) 0.4285(3) 0.79990(16) 0.0876(6) Uani d . 1 1
O O3 0.1680(3) 0.5598(2) 0.56473(16) 0.0723(5) Uani d D 1 1
O O4 0.1233(3) 0.2930(2) 0.56793(15) 0.0696(5) Uani d D 1 1
O O5 0.2656(2) 0.6139(2) 0.97148(13) 0.0663(5) Uani d . 1 1

loop_
_atom_site_aniso_label
_atom_site_aniso_U_11
_atom_site_aniso_U_22
_atom_site_aniso_U_33
_atom_site_aniso_U_12
_atom_site_aniso_U_13
_atom_site_aniso_U_23
C1 0.0418(11) 0.0481(11) 0.0449(11) -0.0178(9) -0.0053(9) 0.0001(9)
C2 0.0510(13) 0.0692(15) 0.0519(12) -0.0261(11) 0.0056(11) -0.0011(11)
C3 0.0394(12) 0.0793(17) 0.0794(17) -0.0192(12) -0.0011(12) -0.0083(13)
C4 0.0457(14) 0.0684(15) 0.0716(16) -0.0089(11) -0.0185(12) -0.0064(12)
C5 0.0539(13) 0.0566(13) 0.0462(12) -0.0129(10) -0.0119(10) -0.0016(10)
C6 0.0418(11) 0.0464(11) 0.0414(11) -0.0142(9) -0.0052(9) 0.0000(8)
C7 0.0486(13) 0.0613(13) 0.0412(11) -0.0177(11) -0.0029(10) 0.0010(10)
C8 0.0490(12) 0.0524(13) 0.0377(10) -0.0221(10) -0.0026(9) 0.0045(9)
C9 0.0498(12) 0.0537(12) 0.0409(11) -0.0147(10) 0.0057(9) -0.0065(9)
C10 0.0552(14) 0.0587(14) 0.0626(14) -0.0072(11) -0.0008(11) -0.0015(11)
C11 0.0803(18) 0.0523(14) 0.0582(15) -0.0121(12) -0.0107(13) 0.0073(11)
C12 0.0769(17) 0.0550(13) 0.0524(13) -0.0210(12) 0.0078(12) 0.0058(11)
C13 0.0585(14) 0.0608(14) 0.0580(14) -0.0169(11) 0.0108(11) 0.0000(11)
N1 0.0523(11) 0.0583(11) 0.0472(10) -0.0121(9) -0.0012(9) 0.0028(8)
O1 0.0565(11) 0.0911(13) 0.0538(10) -0.0116(9) 0.0091(8) 0.0177(9)
O2 0.0456(10) 0.1286(16) 0.0627(11) -0.0037(10) -0.0012(8) 0.0241(10)
O3 0.0820(13) 0.0609(11) 0.0843(12) -0.0359(9) -0.0379(10) 0.0231(9)
O4 0.0824(12) 0.0601(10) 0.0769(12) -0.0331(9) -0.0393(10) 0.0142(9)
O5 0.0584(10) 0.0838(11) 0.0494(9) -0.0192(8) 0.0075(8) 0.0033(8)

loop_
_atom_type_symbol
_atom_type_description
_atom_type_scat_dispersion_real
_atom_type_scat_dispersion_imag
_atom_type_scat_source
C C 0.0033 0.0016 'International Tables Vol C Tables 4.2.6.8 and 6.1.1.4'
H H 0.0000 0.0000 'International Tables Vol C Tables 4.2.6.8 and 6.1.1.4'
N N 0.0061 0.0033 'International Tables Vol C Tables 4.2.6.8 and 6.1.1.4'
O O 0.0106 0.0060 'International Tables Vol C Tables 4.2.6.8 and 6.1.1.4'

loop_
_geom_angle_atom_site_label_1
_geom_angle_atom_site_label_2
_geom_angle_atom_site_label_3
_geom_angle
C2 C1 C6 119.45(19)
C2 C1 C8 118.47(18)
C6 C1 C8 122.05(17)
C3 C2 C1 120.4(2)
C3 C2 H2 119.8
C1 C2 H2 119.8
C2 C3 C4 120.4(2)
C2 C3 H3 119.8
C4 C3 H3 119.8
C5 C4 C3 120.4(2)
C5 C4 H4 119.8
C3 C4 H4 119.8
C4 C5 C6 120.5(2)
C4 C5 H5 119.7
C6 C5 H5 119.7
C5 C6 C1 118.79(19)
C5 C6 C7 121.36(18)
C1 C6 C7 119.67(18)
O2 C7 O1 122.9(2)
O2 C7 C6 121.49(18)
O1 C7 C6 115.58(19)
O3 C8 O4 122.96(19)
O3 C8 C1 118.87(18)
O4 C8 C1 117.90(18)
O5 C9 N1 119.3(2)
O5 C9 C10 124.9(2)
N1 C9 C10 115.89(19)
C11 C10 C9 120.7(2)
C11 C10 H10 119.7
C9 C10 H10 119.7
C10 C11 C12 121.1(2)
C10 C11 H11 119.5
C12 C11 H11 119.5
C13 C12 C11 118.6(2)
C13 C12 H12 120.7
C11 C12 H12 120.7
C12 C13 N1 120.2(2)
C12 C13 H13 119.9
N1 C13 H13 119.9
C9 N1 C13 123.6(2)
C9 N1 H1A 118.2
C13 N1 H1A 118.2
C7 O1 H1B 110(2)
C8 O3 H3A 117(4)
C8 O4 H3A' 111(3)

loop_
_geom_bond_atom_site_label_1
_geom_bond_atom_site_label_2
_geom_bond_distance
C1 C2 1.391(3)
C1 C6 1.396(3)
C1 C8 1.483(3)
C2 C3 1.365(3)
C2 H2 0.9300
C3 C4 1.370(4)
C3 H3 0.9300
C4 C5 1.365(3)
C4 H4 0.9300
C5 C6 1.395(3)
C5 H5 0.9300
C6 C7 1.475(3)
C7 O2 1.201(3)
C7 O1 1.300(2)
C8 O3 1.252(2)
C8 O4 1.263(2)
C9 O5 1.266(2)
C9 N1 1.351(3)
C9 C10 1.404(3)
C10 C11 1.350(3)
C10 H10 0.9300
C11 C12 1.377(3)
C11 H11 0.9300
C12 C13 1.342(3)
C12 H12 0.9300
C13 N1 1.355(3)
C13 H13 0.9300
N1 H1A 0.8600
O1 H1B 0.85(2)
O3 H3A 0.855(15)
O4 H3A' 0.85(3)

loop_
_geom_hbond_atom_site_label_D
_geom_hbond_atom_site_label_H
_geom_hbond_atom_site_label_A
_geom_hbond_site_symmetry_A
_geom_hbond_distance_DH
_geom_hbond_distance_HA
_geom_hbond_distance_DA
_geom_hbond_angle_DHA
O3 H3A O4 2_566 0.855(15) 1.80(2) 2.644(3) 167(7)
O4 H3A' O3 2_566 0.85(3) 1.81(3) 2.644(3) 167(4)
O1 H1B O5 2_567 0.85(2) 1.74(2) 2.587(2) 178(3)
N1 H1A O5 2_667 0.86 2.04 2.892(3) 171.3
